data_7251859
loop_
_publ_author_name
'Kuncov\'a, Lucie'
'Lazarov\'a, Jana'
'Kotek, Jan'
'Kub\'i\<cek, Vojt\<ech'
'Hermann, Petr'

_publ_section_title
;
 Dipyridinophane ligands -- synthesis and coordination study
;
_journal_issue 20
_journal_name_full 'RSC Advances'
_journal_page_first 18220
_journal_page_last 18231
_journal_paper_doi 10.1039/D6RA00469E
_journal_volume 16
_journal_year 2026
_chemical_formula_moiety
;
C72 H72 Ga4 N16 O16, Cl, 11(H2 O) [+ 3Cl, 6(H2 O)]
;
_chemical_formula_sum 'C72 H106 Cl4 Ga4 N16 O33'
_chemical_formula_weight 2144.40
_space_group_crystal_system triclinic
_space_group_IT_number 2
_space_group_name_Hall '-P 1'
_space_group_name_H-M_alt 'P -1'
_atom_sites_solution_hydrogens mixed
_atom_sites_solution_primary direct
_atom_sites_solution_secondary difmap
_audit_creation_method SHELXL-2017/1
_audit_update_record
;
2026-02-20 deposited with the CCDC.	2026-03-16 downloaded from the CCDC.
;
_cell_angle_alpha 100.388(2)
_cell_angle_beta 106.769(2)
_cell_angle_gamma 91.963(2)
_cell_formula_units_Z 1
_cell_length_a 9.5403(5)
_cell_length_b 15.2607(8)
_cell_length_c 15.6879(8)
_cell_measurement_reflns_used 9712
_cell_measurement_temperature 100(2)
_cell_measurement_theta_max 28.2615
_cell_measurement_theta_min 2.2516
_cell_volume 2142.01(19)
_computing_cell_refinement 'SAINT V8.41 (Bruker AXS LLC)'
_computing_data_collection 'Bruker Instrument Service v8.5.5.6'
_computing_data_reduction 'SAINT V8.41 (Bruker AXS LLC)'
_computing_structure_refinement 'SHELXL-2017/1 (Sheldrick, 2017)'
_computing_structure_solution 'SHELXT 2018/2 (Sheldrick, 2018)'
_diffrn_ambient_temperature 100(2)
_diffrn_detector_area_resol_mean 7.391
_diffrn_measured_fraction_theta_full 0.999
_diffrn_measured_fraction_theta_max 0.995
_diffrn_measurement_device 'KAPPA diffractometer'
_diffrn_measurement_device_type 'Bruker D8 VENTURE'
_diffrn_measurement_method '\w and \f scans'
_diffrn_radiation_monochromator 'multilayer mirror'
_diffrn_radiation_type MoK\a
_diffrn_radiation_wavelength 0.71073
_diffrn_reflns_av_R_equivalents 0.0318
_diffrn_reflns_av_unetI/netI 0.0221
_diffrn_reflns_Laue_measured_fraction_full 0.999
_diffrn_reflns_Laue_measured_fraction_max 0.995
_diffrn_reflns_limit_h_max 12
_diffrn_reflns_limit_h_min -12
_diffrn_reflns_limit_k_max 20
_diffrn_reflns_limit_k_min -20
_diffrn_reflns_limit_l_max 20
_diffrn_reflns_limit_l_min -20
_diffrn_reflns_number 57267
_diffrn_reflns_point_group_measured_fraction_full 0.999
_diffrn_reflns_point_group_measured_fraction_max 0.995
_diffrn_reflns_theta_full 25.242
_diffrn_reflns_theta_max 28.269
_diffrn_reflns_theta_min 2.126
_diffrn_source 'microfocus sealed tube'
_diffrn_source_type 'INCOATEC I\mS'
_exptl_absorpt_coefficient_mu 1.466
_exptl_absorpt_correction_T_max 0.838
_exptl_absorpt_correction_T_min 0.73
_exptl_absorpt_correction_type multi-scan
_exptl_absorpt_process_details
;
Krause, L., Herbst-Irmer, R., Sheldrick, G. M., Stalke, D. (2015).
"Comparison of silver and molybdenum microfocus X-ray sources for single-crystal
 structure determination"
J. Appl. Cryst. 48, 3-10.
doi:10.1107/S1600576714022985
;
_exptl_crystal_colour colourless
_exptl_crystal_density_diffrn 1.662
_exptl_crystal_description prism
_exptl_crystal_F_000 1106
_exptl_crystal_size_max 0.228
_exptl_crystal_size_mid 0.195
_exptl_crystal_size_min 0.124
_platon_squeeze_void_content '3Cl, 6(H2 O)'
_refine_diff_density_max 1.121
_refine_diff_density_min -0.463
_refine_diff_density_rms 0.069
_refine_ls_extinction_method none
_refine_ls_goodness_of_fit_ref 1.053
_refine_ls_hydrogen_treatment constr
_refine_ls_matrix_type full
_refine_ls_number_parameters 557
_refine_ls_number_reflns 10566
_refine_ls_number_restraints 3
_refine_ls_restrained_S_all 1.058
_refine_ls_R_factor_all 0.0343
_refine_ls_R_factor_gt 0.0294
_refine_ls_shift/su_max 0.002
_refine_ls_shift/su_mean 0.000
_refine_ls_structure_factor_coef Fsqd
_refine_ls_weighting_details 'w=1/[\s^2^(Fo^2^)+(0.0416P)^2^+1.6730P] where P=(Fo^2^+2Fc^2^)/3'
_refine_ls_weighting_scheme calc
_refine_ls_wR_factor_gt 0.0797
_refine_ls_wR_factor_ref 0.0828
_reflns_Friedel_coverage 0.000
_reflns_number_gt 9401
_reflns_number_total 10566
_reflns_threshold_expression 'I > 2\s(I)'
_cod_data_source_file d6ra00469e2.cif
_cod_data_source_block py2n2_karboxga2_sq
_cod_depositor_comments
;
The following automatic conversions were performed:

data item '_exptl_absorpt_correction_type' value 'Multi-Scan' was
changed to 'multi-scan' in accordance with the
/home/data/users/saulius/crontab/automatic-downloads/rss-feeds/RSC/lib/dictionaries/cif_core.dic
dictionary named 'cif_core.dic' version 2.4.2 last updated on
2011-04-26.

Automatic conversion script
Id: cif_fix_values 8170 2020-07-09 18:12:32Z antanas 
;
_cod_database_code 7251859
_shelx_shelxl_version_number 2017/1
_shelx_space_group_comment
;
The symmetry employed for this shelxl refinement is uniquely defined
by the following loop, which should always be used as a source of
symmetry information in preference to the above space-group names.
They are only intended as comments.
;
_shelx_estimated_absorpt_t_min 0.731
_shelx_estimated_absorpt_t_max 0.839

loop_
_space_group_symop_operation_xyz
'x, y, z'
'-x, -y, -z'

loop_
_atom_site_label
_atom_site_type_symbol
_atom_site_fract_x
_atom_site_fract_y
_atom_site_fract_z
_atom_site_U_iso_or_equiv
_atom_site_adp_type
_atom_site_occupancy
_atom_site_site_symmetry_order
_atom_site_calc_flag
_atom_site_refinement_flags_posn
_atom_site_refinement_flags_adp
_atom_site_refinement_flags_occupancy
_atom_site_disorder_assembly
_atom_site_disorder_group
Ga1A Ga 0.62338(2) 0.79477(2) 0.62062(2) 0.01416(5) Uani 1 1 d . . . . .
N1A N 0.54915(16) 0.91795(9) 0.61670(10) 0.0156(3) Uani 1 1 d . . . . .
C2A C 0.63866(19) 0.98987(12) 0.66685(12) 0.0181(3) Uani 1 1 d . . . . .
C3A C 0.7821(2) 0.97504(13) 0.73195(16) 0.0320(5) Uani 1 1 d . . . . .
H31 H 0.863107 1.007392 0.719166 0.038 Uiso 1 1 calc R U . . .
H32 H 0.782645 1.001445 0.794517 0.038 Uiso 1 1 calc R U . . .
N4A N 0.81184(17) 0.87920(10) 0.72780(11) 0.0216(3) Uani 1 1 d . . . . .
C5A C 0.8244(2) 0.85065(14) 0.81446(13) 0.0261(4) Uani 1 1 d . . . . .
H51 H 0.876821 0.899502 0.865802 0.031 Uiso 1 1 calc R U . . .
H52 H 0.881897 0.797947 0.818166 0.031 Uiso 1 1 calc R U . . .
C6A C 0.6738(2) 0.82724(12) 0.82116(13) 0.0234(4) Uani 1 1 d . . . . .
N7A N 0.56542(17) 0.80652(10) 0.74184(10) 0.0181(3) Uani 1 1 d . . . . .
C8A C 0.4270(2) 0.78839(12) 0.74033(12) 0.0197(3) Uani 1 1 d . . . . .
C9A C 0.30957(19) 0.77731(12) 0.65029(12) 0.0190(3) Uani 1 1 d . . . . .
H91 H 0.242510 0.723465 0.642185 0.023 Uiso 1 1 calc R U . . .
H92 H 0.251188 0.829694 0.650761 0.023 Uiso 1 1 calc R U . . .
N10A N 0.37017(15) 0.76842(9) 0.57207(9) 0.0141(3) Uani 1 1 d . . . . .
C11A C 0.32253(18) 0.83895(11) 0.51879(12) 0.0164(3) Uani 1 1 d . . . . .
H111 H 0.217163 0.846133 0.511259 0.020 Uiso 1 1 calc R U . . .
H112 H 0.334862 0.821125 0.457686 0.020 Uiso 1 1 calc R U . . .
C12A C 0.41224(18) 0.92616(11) 0.56664(11) 0.0154(3) Uani 1 1 d . . . . .
C13A C 0.5965(2) 1.07539(12) 0.66204(12) 0.0199(3) Uani 1 1 d . . . . .
H131 H 0.661273 1.126532 0.696074 0.024 Uiso 1 1 calc R U . . .
C14A C 0.4578(2) 1.08459(12) 0.60650(13) 0.0211(4) Uani 1 1 d . . . . .
H141 H 0.428323 1.142501 0.600222 0.025 Uiso 1 1 calc R U . . .
C15A C 0.3619(2) 1.00934(12) 0.56001(12) 0.0185(3) Uani 1 1 d . . . . .
H151 H 0.264466 1.014834 0.524682 0.022 Uiso 1 1 calc R U . . .
C16A C 0.6467(3) 0.82543(15) 0.90294(14) 0.0315(5) Uani 1 1 d . . . . .
H161 H 0.723853 0.839604 0.958665 0.038 Uiso 1 1 calc R U . . .
C17A C 0.5044(3) 0.80247(16) 0.90135(14) 0.0344(5) Uani 1 1 d . . . . .
H171 H 0.483315 0.799101 0.956334 0.041 Uiso 1 1 calc R U . . .
C18A C 0.3925(2) 0.78436(14) 0.81977(14) 0.0282(4) Uani 1 1 d . . . . .
H181 H 0.294178 0.769468 0.818199 0.034 Uiso 1 1 calc R U . . .
C20A C 0.9419(2) 0.86199(14) 0.69643(14) 0.0257(4) Uani 1 1 d . . . . .
H201 H 0.979194 0.805026 0.710920 0.031 Uiso 1 1 calc R U . . .
H202 H 1.021001 0.910821 0.727255 0.031 Uiso 1 1 calc R U . . .
C21A C 0.8967(2) 0.85682(14) 0.59489(15) 0.0267(4) Uani 1 1 d . . . . .
O211 O 0.76105(13) 0.83006(8) 0.55263(9) 0.0188(2) Uani 1 1 d . . . . .
O212 O 0.98783(18) 0.87501(16) 0.55722(13) 0.0524(5) Uani 1 1 d . . . . .
C30A C 0.32569(18) 0.68032(11) 0.51075(11) 0.0149(3) Uani 1 1 d . . . . .
H301 H 0.231861 0.682313 0.463421 0.018 Uiso 1 1 calc R U . . .
H302 H 0.311145 0.634454 0.545467 0.018 Uiso 1 1 calc R U . . .
C31A C 0.44427(18) 0.65688(11) 0.46736(11) 0.0138(3) Uani 1 1 d . . . . .
O311 O 0.56062(13) 0.70764(8) 0.49169(8) 0.0169(2) Uani 1 1 d . . . . .
O312 O 0.41887(13) 0.58572(8) 0.40721(8) 0.0153(2) Uani 1 1 d . . . . .
Ga1B Ga 0.54723(2) 0.54044(2) 0.33545(2) 0.01372(5) Uani 1 1 d . . . . .
N1B N 0.60725(17) 0.48781(10) 0.22397(10) 0.0170(3) Uani 1 1 d . . . . .
C2B C 0.7427(2) 0.51069(12) 0.22068(12) 0.0197(3) Uani 1 1 d . . . . .
C3B C 0.84712(19) 0.56296(12) 0.30716(12) 0.0196(3) Uani 1 1 d . . . . .
H35 H 0.898488 0.521032 0.344296 0.024 Uiso 1 1 calc R U . . .
H36 H 0.922024 0.599236 0.292710 0.024 Uiso 1 1 calc R U . . .
N4B N 0.76967(16) 0.62285(10) 0.36035(10) 0.0159(3) Uani 1 1 d . . . . .
C5B C 0.74815(19) 0.70954(12) 0.33170(13) 0.0201(3) Uani 1 1 d . . . . .
H55 H 0.825669 0.723767 0.304525 0.024 Uiso 1 1 calc R U . . .
H56 H 0.757260 0.757180 0.385478 0.024 Uiso 1 1 calc R U . . .
C6B C 0.59945(19) 0.70759(11) 0.26352(12) 0.0166(3) Uani 1 1 d . . . . .
N7B N 0.49516(16) 0.64700(10) 0.26431(9) 0.0150(3) Uani 1 1 d . . . . .
C8B C 0.35855(19) 0.64212(12) 0.20685(11) 0.0175(3) Uani 1 1 d . . . . .
C9B C 0.25188(19) 0.57056(12) 0.21288(12) 0.0202(4) Uani 1 1 d . . . . .
H95 H 0.205011 0.594215 0.259920 0.024 Uiso 1 1 calc R U . . .
H96 H 0.173711 0.553254 0.154006 0.024 Uiso 1 1 calc R U . . .
N10B N 0.32709(16) 0.49068(10) 0.23596(10) 0.0169(3) Uani 1 1 d . . . . .
C11B C 0.3511(2) 0.43198(13) 0.15530(12) 0.0240(4) Uani 1 1 d . . . . .
H115 H 0.279423 0.443293 0.099526 0.029 Uiso 1 1 calc R U . . .
H116 H 0.332095 0.368664 0.158550 0.029 Uiso 1 1 calc R U . . .
C12B C 0.5033(2) 0.44659(12) 0.14861(12) 0.0200(3) Uani 1 1 d . . . . .
C13B C 0.7801(2) 0.48653(15) 0.14140(14) 0.0272(4) Uani 1 1 d . . . . .
H135 H 0.876073 0.502629 0.139527 0.033 Uiso 1 1 calc R U . . .
C14B C 0.6760(2) 0.43870(15) 0.06501(14) 0.0299(4) Uani 1 1 d . . . . .
H145 H 0.701415 0.419159 0.010822 0.036 Uiso 1 1 calc R U . . .
C15B C 0.5351(2) 0.41929(13) 0.06737(13) 0.0258(4) Uani 1 1 d . . . . .
H155 H 0.461576 0.388016 0.014728 0.031 Uiso 1 1 calc R U . . .
C16B C 0.5698(2) 0.76745(12) 0.20509(12) 0.0208(4) Uani 1 1 d . . . . .
H165 H 0.644979 0.809693 0.204735 0.025 Uiso 1 1 calc R U . . .
C17B C 0.4287(2) 0.76446(12) 0.14741(12) 0.0223(4) Uani 1 1 d . . . . .
H175 H 0.405492 0.805469 0.107542 0.027 Uiso 1 1 calc R U . . .
C18B C 0.3207(2) 0.70104(12) 0.14805(12) 0.0211(4) Uani 1 1 d . . . . .
H185 H 0.223155 0.698233 0.108976 0.025 Uiso 1 1 calc R U . . .
C20B C 0.84772(18) 0.63185(12) 0.45768(12) 0.0168(3) Uani 1 1 d . . . . .
H205 H 0.821306 0.686014 0.492783 0.020 Uiso 1 1 calc R U . . .
H206 H 0.955266 0.637720 0.467877 0.020 Uiso 1 1 calc R U . . .
C21B C 0.80407(18) 0.54942(11) 0.48860(11) 0.0154(3) Uani 1 1 d . . . . .
O215 O 0.68181(13) 0.50431(8) 0.43786(8) 0.0170(2) Uani 1 1 d . . . . .
O216 O 0.88043(13) 0.52946(9) 0.55862(8) 0.0196(3) Uani 1 1 d . . . . .
C30B C 0.23889(18) 0.43765(11) 0.27576(12) 0.0164(3) Uani 1 1 d . . . . .
H305 H 0.153756 0.403497 0.227379 0.020 Uiso 1 1 calc R U . . .
H306 H 0.201552 0.477814 0.319612 0.020 Uiso 1 1 calc R U . . .
C31B C 0.33690(19) 0.37423(11) 0.32341(11) 0.0156(3) Uani 1 1 d . . . . .
O315 O 0.47150(13) 0.39073(9) 0.34182(9) 0.0189(2) Uani 1 1 d . . . . .
O316 O 0.27249(13) 0.30737(8) 0.34063(8) 0.0168(2) Uani 1 1 d . . . . .
Cl1 Cl 0.98634(16) 0.57305(15) 0.99646(10) 0.0547(4) Uani 0.5 1 d . . P A 1
O1W O 0.9992(7) 0.6201(5) 0.9770(4) 0.091(2) Uani 0.5 1 d . . P B 2
H11W H 0.934972 0.635299 1.010565 0.109 Uiso 0.5 1 d R U P B 2
H12W H 1.090972 0.607300 1.014565 0.109 Uiso 0.5 1 d R U P B 2
O2W O 0.9914(3) 0.90710(14) 0.38972(15) 0.0610(6) Uani 1 1 d D . . . .
H21W H 0.963801 0.896177 0.443148 0.076(11) Uiso 1 1 d DR . . . .
H22W H 0.912650 0.925646 0.354972 0.042(8) Uiso 1 1 d DR . . . .
O3W O 1.10999(15) 0.75410(10) 0.30218(10) 0.0261(3) Uani 1 1 d D . . . .
H31W H 1.059277 0.747468 0.246056 0.031 Uiso 1 1 d R U . . .
H32W H 1.084821 0.805004 0.323580 0.046(8) Uiso 1 1 d DR . . . .
O4W O 0.85406(18) 0.69799(11) 0.11706(10) 0.0330(3) Uani 1 1 d . . . . .
H41W H 0.900358 0.751121 0.121995 0.040 Uiso 1 1 d R U . . .
H42W H 0.767433 0.683147 0.071865 0.061(10) Uiso 1 1 d R . . . .
O5W O 1.09036(16) 0.65171(11) 0.70176(11) 0.0339(3) Uani 1 1 d . . . . .
H51W H 1.008889 0.620654 0.651350 0.041 Uiso 1 1 d R U . . .
H52W H 1.072829 0.667098 0.758073 0.063(10) Uiso 1 1 d R . . . .
O6W O 1.0853(2) 0.71841(15) 0.88940(14) 0.0561(5) Uani 1 1 d . . . . .
H61W H 1.135473 0.766994 0.933229 0.046(8) Uiso 1 1 d R . . . .
H62W H 1.014673 0.686191 0.910128 0.049(9) Uiso 1 1 d R . . . .

loop_
_atom_site_aniso_label
_atom_site_aniso_U_11
_atom_site_aniso_U_22
_atom_site_aniso_U_33
_atom_site_aniso_U_23
_atom_site_aniso_U_13
_atom_site_aniso_U_12
Ga1A 0.01176(9) 0.01094(9) 0.01832(10) 0.00271(7) 0.00246(7) 0.00041(6)
N1A 0.0153(7) 0.0130(6) 0.0187(7) 0.0028(5) 0.0057(5) 0.0017(5)
C2A 0.0197(8) 0.0155(8) 0.0193(8) 0.0021(6) 0.0070(7) 0.0001(6)
C3A 0.0242(10) 0.0144(9) 0.0438(12) 0.0013(8) -0.0075(9) -0.0024(7)
N4A 0.0181(7) 0.0157(7) 0.0269(8) 0.0051(6) 0.0002(6) -0.0002(6)
C5A 0.0242(9) 0.0242(9) 0.0225(9) 0.0022(7) -0.0024(7) -0.0020(7)
C6A 0.0270(9) 0.0181(9) 0.0202(9) 0.0002(7) 0.0017(7) 0.0008(7)
N7A 0.0213(7) 0.0134(7) 0.0178(7) 0.0014(5) 0.0043(6) 0.0017(6)
C8A 0.0243(9) 0.0148(8) 0.0197(8) 0.0006(6) 0.0076(7) 0.0014(7)
C9A 0.0180(8) 0.0222(9) 0.0191(8) 0.0041(7) 0.0090(7) 0.0024(7)
N10A 0.0139(6) 0.0130(6) 0.0163(7) 0.0032(5) 0.0056(5) 0.0017(5)
C11A 0.0146(7) 0.0154(8) 0.0193(8) 0.0046(6) 0.0043(6) 0.0016(6)
C12A 0.0165(8) 0.0157(8) 0.0164(8) 0.0038(6) 0.0082(6) 0.0034(6)
C13A 0.0265(9) 0.0136(8) 0.0206(8) 0.0004(6) 0.0104(7) 0.0015(7)
C14A 0.0281(9) 0.0145(8) 0.0235(9) 0.0037(7) 0.0117(7) 0.0074(7)
C15A 0.0199(8) 0.0174(8) 0.0214(8) 0.0056(7) 0.0096(7) 0.0065(7)
C16A 0.0395(12) 0.0312(11) 0.0179(9) 0.0001(8) 0.0028(8) 0.0003(9)
C17A 0.0475(13) 0.0365(12) 0.0186(9) 0.0015(8) 0.0119(9) 0.0006(10)
C18A 0.0330(11) 0.0293(10) 0.0231(9) 0.0011(8) 0.0128(8) -0.0009(8)
C20A 0.0125(8) 0.0256(10) 0.0353(10) 0.0099(8) -0.0004(7) -0.0017(7)
C21A 0.0148(8) 0.0262(10) 0.0387(11) 0.0112(8) 0.0049(8) -0.0004(7)
O211 0.0131(6) 0.0147(6) 0.0285(7) 0.0053(5) 0.0058(5) 0.0000(4)
O212 0.0205(8) 0.0896(15) 0.0491(11) 0.0245(10) 0.0094(7) -0.0154(9)
C30A 0.0121(7) 0.0136(7) 0.0178(8) 0.0020(6) 0.0033(6) -0.0004(6)
C31A 0.0126(7) 0.0133(7) 0.0153(7) 0.0052(6) 0.0027(6) 0.0016(6)
O311 0.0123(5) 0.0174(6) 0.0201(6) 0.0015(5) 0.0050(5) -0.0011(4)
O312 0.0140(5) 0.0160(6) 0.0148(5) 0.0015(4) 0.0040(4) -0.0006(4)
Ga1B 0.01381(9) 0.01432(9) 0.01304(9) 0.00269(7) 0.00398(7) 0.00213(7)
N1B 0.0227(7) 0.0141(7) 0.0164(7) 0.0041(5) 0.0085(6) 0.0032(6)
C2B 0.0230(9) 0.0202(9) 0.0205(8) 0.0083(7) 0.0104(7) 0.0081(7)
C3B 0.0163(8) 0.0224(9) 0.0234(9) 0.0059(7) 0.0095(7) 0.0055(7)
N4B 0.0143(7) 0.0159(7) 0.0191(7) 0.0055(5) 0.0060(5) 0.0025(5)
C5B 0.0171(8) 0.0176(8) 0.0277(9) 0.0092(7) 0.0071(7) 0.0008(6)
C6B 0.0194(8) 0.0143(8) 0.0174(8) 0.0030(6) 0.0078(6) 0.0017(6)
N7B 0.0166(7) 0.0151(7) 0.0137(6) 0.0034(5) 0.0047(5) 0.0009(5)
C8B 0.0200(8) 0.0164(8) 0.0144(7) 0.0035(6) 0.0027(6) -0.0001(6)
C9B 0.0175(8) 0.0206(9) 0.0195(8) 0.0090(7) -0.0016(7) -0.0012(7)
N10B 0.0194(7) 0.0157(7) 0.0151(7) 0.0028(5) 0.0052(6) -0.0021(5)
C11B 0.0306(10) 0.0218(9) 0.0171(8) -0.0029(7) 0.0084(7) -0.0080(7)
C12B 0.0287(9) 0.0143(8) 0.0179(8) 0.0043(6) 0.0078(7) 0.0028(7)
C13B 0.0276(10) 0.0363(11) 0.0248(9) 0.0111(8) 0.0145(8) 0.0124(8)
C14B 0.0376(11) 0.0380(12) 0.0203(9) 0.0072(8) 0.0159(8) 0.0143(9)
C15B 0.0387(11) 0.0227(9) 0.0169(8) 0.0033(7) 0.0098(8) 0.0062(8)
C16B 0.0275(9) 0.0171(8) 0.0206(8) 0.0059(7) 0.0104(7) 0.0004(7)
C17B 0.0316(10) 0.0190(9) 0.0175(8) 0.0082(7) 0.0065(7) 0.0027(7)
C18B 0.0252(9) 0.0211(9) 0.0150(8) 0.0063(7) 0.0013(7) 0.0013(7)
C20B 0.0136(7) 0.0170(8) 0.0187(8) 0.0033(6) 0.0039(6) -0.0015(6)
C21B 0.0127(7) 0.0172(8) 0.0171(8) 0.0022(6) 0.0065(6) 0.0009(6)
O215 0.0157(6) 0.0162(6) 0.0174(6) 0.0044(5) 0.0020(5) -0.0018(5)
O216 0.0154(6) 0.0246(7) 0.0179(6) 0.0060(5) 0.0027(5) 0.0005(5)
C30B 0.0152(8) 0.0149(8) 0.0179(8) 0.0039(6) 0.0032(6) -0.0019(6)
C31B 0.0168(8) 0.0132(7) 0.0152(7) 0.0008(6) 0.0035(6) -0.0003(6)
O315 0.0142(6) 0.0199(6) 0.0211(6) 0.0043(5) 0.0033(5) -0.0012(5)
O316 0.0146(6) 0.0130(6) 0.0225(6) 0.0045(5) 0.0045(5) 0.0006(4)
Cl1 0.0249(6) 0.1028(14) 0.0247(6) -0.0057(7) 0.0019(5) -0.0087(7)
O1W 0.055(3) 0.139(7) 0.071(4) 0.012(4) 0.015(3) -0.020(4)
O2W 0.0858(17) 0.0406(11) 0.0553(12) 0.0083(9) 0.0206(12) -0.0042(11)
O3W 0.0190(6) 0.0309(8) 0.0311(7) 0.0051(6) 0.0127(6) 0.0007(5)
O4W 0.0357(8) 0.0452(9) 0.0264(7) 0.0054(6) 0.0230(7) 0.0046(7)
O5W 0.0262(7) 0.0376(9) 0.0347(8) 0.0083(7) 0.0045(6) -0.0066(6)
O6W 0.0607(13) 0.0573(13) 0.0529(12) 0.0158(10) 0.0145(10) 0.0372(11)

loop_
_atom_type_symbol
_atom_type_description
_atom_type_scat_dispersion_real
_atom_type_scat_dispersion_imag
_atom_type_scat_source
C C 0.0033 0.0016 'International Tables Vol C Tables 4.2.6.8 and 6.1.1.4'
H H 0.0000 0.0000 'International Tables Vol C Tables 4.2.6.8 and 6.1.1.4'
Cl Cl 0.1484 0.1585 'International Tables Vol C Tables 4.2.6.8 and 6.1.1.4'
Ga Ga 0.2307 1.6083 'International Tables Vol C Tables 4.2.6.8 and 6.1.1.4'
N N 0.0061 0.0033 'International Tables Vol C Tables 4.2.6.8 and 6.1.1.4'
O O 0.0106 0.0060 'International Tables Vol C Tables 4.2.6.8 and 6.1.1.4'

loop_
_geom_angle_atom_site_label_1
_geom_angle_atom_site_label_2
_geom_angle_atom_site_label_3
_geom_angle
_geom_angle_site_symmetry_1
_geom_angle_site_symmetry_3
_geom_angle_publ_flag
O316 Ga1A O211 95.95(5) 2_666 . ?
O316 Ga1A N1A 163.79(6) 2_666 . ?
O211 Ga1A N1A 86.54(5) . . ?
O316 Ga1A N7A 85.05(5) 2_666 . ?
O211 Ga1A N7A 149.76(6) . . ?
N1A Ga1A N7A 84.82(6) . . ?
O316 Ga1A O311 82.80(5) 2_666 . ?
O211 Ga1A O311 73.13(5) . . ?
N1A Ga1A O311 113.16(5) . . ?
N7A Ga1A O311 136.61(5) . . ?
O316 Ga1A N4A 84.99(5) 2_666 . ?
O211 Ga1A N4A 75.10(6) . . ?
N1A Ga1A N4A 80.16(6) . . ?
N7A Ga1A N4A 74.89(6) . . ?
O311 Ga1A N4A 144.43(6) . . ?
O316 Ga1A N10A 114.37(5) 2_666 . ?
O211 Ga1A N10A 129.33(5) . . ?
N1A Ga1A N10A 75.19(5) . . ?
N7A Ga1A N10A 75.87(5) . . ?
O311 Ga1A N10A 71.76(5) . . ?
N4A Ga1A N10A 143.07(6) . . ?
C2A N1A C12A 121.01(15) . . ?
C2A N1A Ga1A 118.58(12) . . ?
C12A N1A Ga1A 120.39(11) . . ?
N1A C2A C13A 120.65(16) . . ?
N1A C2A C3A 118.05(16) . . ?
C13A C2A C3A 121.22(16) . . ?
N4A C3A C2A 114.51(15) . . ?
N4A C3A H31 108.6 . . ?
C2A C3A H31 108.6 . . ?
N4A C3A H32 108.6 . . ?
C2A C3A H32 108.6 . . ?
H31 C3A H32 107.6 . . ?
C5A N4A C20A 112.43(15) . . ?
C5A N4A C3A 112.34(17) . . ?
C20A N4A C3A 110.27(16) . . ?
C5A N4A Ga1A 107.85(11) . . ?
C20A N4A Ga1A 105.29(12) . . ?
C3A N4A Ga1A 108.30(11) . . ?
N4A C5A C6A 110.07(15) . . ?
N4A C5A H51 109.6 . . ?
C6A C5A H51 109.6 . . ?
N4A C5A H52 109.6 . . ?
C6A C5A H52 109.6 . . ?
H51 C5A H52 108.2 . . ?
N7A C6A C16A 121.28(19) . . ?
N7A C6A C5A 115.76(17) . . ?
C16A C6A C5A 122.95(18) . . ?
C8A N7A C6A 120.63(17) . . ?
C8A N7A Ga1A 121.19(12) . . ?
C6A N7A Ga1A 118.04(13) . . ?
N7A C8A C18A 120.90(17) . . ?
N7A C8A C9A 117.42(16) . . ?
C18A C8A C9A 121.60(17) . . ?
N10A C9A C8A 112.98(14) . . ?
N10A C9A H91 109.0 . . ?
C8A C9A H91 109.0 . . ?
N10A C9A H92 109.0 . . ?
C8A C9A H92 109.0 . . ?
H91 C9A H92 107.8 . . ?
C30A N10A C11A 108.67(13) . . ?
C30A N10A C9A 112.28(13) . . ?
C11A N10A C9A 110.95(13) . . ?
C30A N10A Ga1A 109.98(10) . . ?
C11A N10A Ga1A 103.31(10) . . ?
C9A N10A Ga1A 111.26(10) . . ?
N10A C11A C12A 110.06(14) . . ?
N10A C11A H111 109.6 . . ?
C12A C11A H111 109.6 . . ?
N10A C11A H112 109.6 . . ?
C12A C11A H112 109.6 . . ?
H111 C11A H112 108.2 . . ?
N1A C12A C15A 121.26(16) . . ?
N1A C12A C11A 114.57(15) . . ?
C15A C12A C11A 124.17(16) . . ?
C14A C13A C2A 118.56(17) . . ?
C14A C13A H131 120.7 . . ?
C2A C13A H131 120.7 . . ?
C13A C14A C15A 120.16(17) . . ?
C13A C14A H141 119.9 . . ?
C15A C14A H141 119.9 . . ?
C12A C15A C14A 118.07(17) . . ?
C12A C15A H151 121.0 . . ?
C14A C15A H151 121.0 . . ?
C17A C16A C6A 118.25(19) . . ?
C17A C16A H161 120.9 . . ?
C6A C16A H161 120.9 . . ?
C16A C17A C18A 120.1(2) . . ?
C16A C17A H171 119.9 . . ?
C18A C17A H171 119.9 . . ?
C17A C18A C8A 118.7(2) . . ?
C17A C18A H181 120.7 . . ?
C8A C18A H181 120.7 . . ?
N4A C20A C21A 108.18(15) . . ?
N4A C20A H201 110.1 . . ?
C21A C20A H201 110.1 . . ?
N4A C20A H202 110.1 . . ?
C21A C20A H202 110.1 . . ?
H201 C20A H202 108.4 . . ?
O212 C21A O211 124.0(2) . . ?
O212 C21A C20A 120.58(18) . . ?
O211 C21A C20A 115.37(17) . . ?
C21A O211 Ga1A 120.68(13) . . ?
N10A C30A C31A 108.60(13) . . ?
N10A C30A H301 110.0 . . ?
C31A C30A H301 110.0 . . ?
N10A C30A H302 110.0 . . ?
C31A C30A H302 110.0 . . ?
H301 C30A H302 108.4 . . ?
O311 C31A O312 123.96(15) . . ?
O311 C31A C30A 119.14(15) . . ?
O312 C31A C30A 116.90(14) . . ?
C31A O311 Ga1A 119.63(11) . . ?
C31A O312 Ga1B 126.45(11) . . ?
O215 Ga1B O312 92.07(5) . . ?
O215 Ga1B N1B 106.99(6) . . ?
O312 Ga1B N1B 158.46(6) . . ?
O215 Ga1B N7B 144.74(5) . . ?
O312 Ga1B N7B 88.19(5) . . ?
N1B Ga1B N7B 82.02(6) . . ?
O215 Ga1B N10B 137.51(5) . . ?
O312 Ga1B N10B 79.61(5) . . ?
N1B Ga1B N10B 79.52(6) . . ?
N7B Ga1B N10B 77.13(5) . . ?
O215 Ga1B N4B 74.59(5) . . ?
O312 Ga1B N4B 118.17(5) . . ?
N1B Ga1B N4B 77.59(6) . . ?
N7B Ga1B N4B 74.32(5) . . ?
N10B Ga1B N4B 145.42(5) . . ?
O215 Ga1B O315 70.43(5) . . ?
O312 Ga1B O315 89.25(5) . . ?
N1B Ga1B O315 87.83(5) . . ?
N7B Ga1B O315 144.81(5) . . ?
N10B Ga1B O315 67.89(5) . . ?
N4B Ga1B O315 135.99(5) . . ?
C12B N1B C2B 120.24(15) . . ?
C12B N1B Ga1B 118.92(12) . . ?
C2B N1B Ga1B 119.38(12) . . ?
N1B C2B C13B 120.81(18) . . ?
N1B C2B C3B 115.89(15) . . ?
C13B C2B C3B 123.30(17) . . ?
N4B C3B C2B 111.63(14) . . ?
N4B C3B H35 109.3 . . ?
C2B C3B H35 109.3 . . ?
N4B C3B H36 109.3 . . ?
C2B C3B H36 109.3 . . ?
H35 C3B H36 108.0 . . ?
C20B N4B C5B 113.24(14) . . ?
C20B N4B C3B 108.78(13) . . ?
C5B N4B C3B 112.97(14) . . ?
C20B N4B Ga1B 105.82(10) . . ?
C5B N4B Ga1B 111.79(10) . . ?
C3B N4B Ga1B 103.55(10) . . ?
N4B C5B C6B 111.18(14) . . ?
N4B C5B H55 109.4 . . ?
C6B C5B H55 109.4 . . ?
N4B C5B H56 109.4 . . ?
C6B C5B H56 109.4 . . ?
H55 C5B H56 108.0 . . ?
N7B C6B C16B 121.45(16) . . ?
N7B C6B C5B 116.49(15) . . ?
C16B C6B C5B 122.02(16) . . ?
C6B N7B C8B 120.21(15) . . ?
C6B N7B Ga1B 121.58(11) . . ?
C8B N7B Ga1B 117.13(11) . . ?
N7B C8B C18B 121.29(16) . . ?
N7B C8B C9B 115.39(15) . . ?
C18B C8B C9B 123.31(16) . . ?
N10B C9B C8B 111.01(15) . . ?
N10B C9B H95 109.4 . . ?
C8B C9B H95 109.4 . . ?
N10B C9B H96 109.4 . . ?
C8B C9B H96 109.4 . . ?
H95 C9B H96 108.0 . . ?
C30B N10B C9B 109.75(14) . . ?
C30B N10B C11B 108.73(14) . . ?
C9B N10B C11B 112.52(14) . . ?
C30B N10B Ga1B 110.97(10) . . ?
C9B N10B Ga1B 106.94(10) . . ?
C11B N10B Ga1B 107.93(11) . . ?
N10B C11B C12B 113.15(15) . . ?
N10B C11B H115 108.9 . . ?
C12B C11B H115 108.9 . . ?
N10B C11B H116 108.9 . . ?
C12B C11B H116 108.9 . . ?
H115 C11B H116 107.8 . . ?
N1B C12B C15B 121.30(18) . . ?
N1B C12B C11B 117.23(16) . . ?
C15B C12B C11B 121.47(17) . . ?
C14B C13B C2B 119.06(19) . . ?
C14B C13B H135 120.5 . . ?
C2B C13B H135 120.5 . . ?
C15B C14B C13B 119.94(18) . . ?
C15B C14B H145 120.0 . . ?
C13B C14B H145 120.0 . . ?
C14B C15B C12B 118.38(19) . . ?
C14B C15B H155 120.8 . . ?
C12B C15B H155 120.8 . . ?
C17B C16B C6B 118.75(17) . . ?
C17B C16B H165 120.6 . . ?
C6B C16B H165 120.6 . . ?
C16B C17B C18B 119.65(17) . . ?
C16B C17B H175 120.2 . . ?
C18B C17B H175 120.2 . . ?
C8B C18B C17B 118.61(17) . . ?
C8B C18B H185 120.7 . . ?
C17B C18B H185 120.7 . . ?
N4B C20B C21B 108.45(14) . . ?
N4B C20B H205 110.0 . . ?
C21B C20B H205 110.0 . . ?
N4B C20B H206 110.0 . . ?
C21B C20B H206 110.0 . . ?
H205 C20B H206 108.4 . . ?
O216 C21B O215 123.61(16) . . ?
O216 C21B C20B 120.61(15) . . ?
O215 C21B C20B 115.76(14) . . ?
C21B O215 Ga1B 125.02(11) . . ?
N10B C30B C31B 108.00(14) . . ?
N10B C30B H305 110.1 . . ?
C31B C30B H305 110.1 . . ?
N10B C30B H306 110.1 . . ?
C31B C30B H306 110.1 . . ?
H305 C30B H306 108.4 . . ?
O315 C31B O316 125.67(16) . . ?
O315 C31B C30B 117.63(15) . . ?
O316 C31B C30B 116.70(15) . . ?
C31B O315 Ga1B 114.44(11) . . ?
C31B O316 Ga1A 122.67(11) . 2_666 ?
H11W O1W H12W 111.1 . . ?
H21W O2W H22W 105.2 . . ?
H31W O3W H32W 100.2 . . ?
H41W O4W H42W 116.5 . . ?
H51W O5W H52W 116.7 . . ?
H61W O6W H62W 111.5 . . ?

loop_
_geom_bond_atom_site_label_1
_geom_bond_atom_site_label_2
_geom_bond_distance
_geom_bond_site_symmetry_2
_geom_bond_publ_flag
Ga1A O316 1.9712(12) 2_666 ?
Ga1A O211 2.0297(13) . ?
Ga1A N1A 2.0364(14) . ?
Ga1A N7A 2.1082(15) . ?
Ga1A O311 2.1200(12) . ?
Ga1A N4A 2.2440(15) . ?
Ga1A N10A 2.3106(14) . ?
N1A C2A 1.338(2) . ?
N1A C12A 1.339(2) . ?
C2A C13A 1.387(2) . ?
C2A C3A 1.505(3) . ?
C3A N4A 1.493(2) . ?
C3A H31 0.9900 . ?
C3A H32 0.9900 . ?
N4A C5A 1.475(3) . ?
N4A C20A 1.476(3) . ?
C5A C6A 1.506(3) . ?
C5A H51 0.9900 . ?
C5A H52 0.9900 . ?
C6A N7A 1.346(2) . ?
C6A C16A 1.385(3) . ?
N7A C8A 1.333(2) . ?
C8A C18A 1.388(3) . ?
C8A C9A 1.505(2) . ?
C9A N10A 1.488(2) . ?
C9A H91 0.9900 . ?
C9A H92 0.9900 . ?
N10A C30A 1.474(2) . ?
N10A C11A 1.484(2) . ?
C11A C12A 1.503(2) . ?
C11A H111 0.9900 . ?
C11A H112 0.9900 . ?
C12A C15A 1.383(2) . ?
C13A C14A 1.386(3) . ?
C13A H131 0.9500 . ?
C14A C15A 1.389(3) . ?
C14A H141 0.9500 . ?
C15A H151 0.9500 . ?
C16A C17A 1.383(3) . ?
C16A H161 0.9500 . ?
C17A C18A 1.385(3) . ?
C17A H171 0.9500 . ?
C18A H181 0.9500 . ?
C20A C21A 1.512(3) . ?
C20A H201 0.9900 . ?
C20A H202 0.9900 . ?
C21A O212 1.233(3) . ?
C21A O211 1.285(2) . ?
C30A C31A 1.502(2) . ?
C30A H301 0.9900 . ?
C30A H302 0.9900 . ?
C31A O311 1.252(2) . ?
C31A O312 1.269(2) . ?
O312 Ga1B 1.9537(12) . ?
Ga1B O215 1.9265(12) . ?
Ga1B N1B 2.0334(14) . ?
Ga1B N7B 2.1276(14) . ?
Ga1B N10B 2.2351(15) . ?
Ga1B N4B 2.3237(14) . ?
Ga1B O315 2.4006(13) . ?
N1B C12B 1.338(2) . ?
N1B C2B 1.345(2) . ?
C2B C13B 1.382(3) . ?
C2B C3B 1.498(3) . ?
C3B N4B 1.485(2) . ?
C3B H35 0.9900 . ?
C3B H36 0.9900 . ?
N4B C20B 1.472(2) . ?
N4B C5B 1.475(2) . ?
C5B C6B 1.506(2) . ?
C5B H55 0.9900 . ?
C5B H56 0.9900 . ?
C6B N7B 1.339(2) . ?
C6B C16B 1.387(2) . ?
N7B C8B 1.345(2) . ?
C8B C18B 1.385(2) . ?
C8B C9B 1.501(2) . ?
C9B N10B 1.484(2) . ?
C9B H95 0.9900 . ?
C9B H96 0.9900 . ?
N10B C30B 1.480(2) . ?
N10B C11B 1.493(2) . ?
C11B C12B 1.498(3) . ?
C11B H115 0.9900 . ?
C11B H116 0.9900 . ?
C12B C15B 1.389(3) . ?
C13B C14B 1.379(3) . ?
C13B H135 0.9500 . ?
C14B C15B 1.379(3) . ?
C14B H145 0.9500 . ?
C15B H155 0.9500 . ?
C16B C17B 1.382(3) . ?
C16B H165 0.9500 . ?
C17B C18B 1.392(3) . ?
C17B H175 0.9500 . ?
C18B H185 0.9500 . ?
C20B C21B 1.514(2) . ?
C20B H205 0.9900 . ?
C20B H206 0.9900 . ?
C21B O216 1.227(2) . ?
C21B O215 1.296(2) . ?
C30B C31B 1.513(2) . ?
C30B H305 0.9900 . ?
C30B H306 0.9900 . ?
C31B O315 1.238(2) . ?
C31B O316 1.282(2) . ?
Cl1 Cl1 2.272(5) 2_767 ?
O1W H11W 0.9270 . ?
O1W H12W 0.9522 . ?
O2W H21W 0.9868 . ?
O2W H22W 0.8804 . ?
O3W H31W 0.8592 . ?
O3W H32W 0.8597 . ?
O4W H41W 0.8897 . ?
O4W H42W 0.9100 . ?
O5W H51W 0.9691 . ?
O5W H52W 0.9363 . ?
O6W H61W 0.9237 . ?
O6W H62W 0.9816 . ?
